data_1568592
loop_
_publ_author_name
'Baptista, Diogo S.'
'Piedade, M. F\'atima M.'
'Esteves, Catarina V.'

_publ_section_title
;
 Solubility and Crystallization Studies of Picolinic Acid
;
_journal_issue 3
_journal_name_full Crystals
_journal_page_first 392
_journal_paper_doi 10.3390/cryst13030392
_journal_volume 13
_journal_year 2023
_chemical_formula_sum 'C6 H5 N O2'
_chemical_formula_weight 123.11
_space_group_crystal_system monoclinic
_space_group_IT_number 15
_space_group_name_Hall '-C 2yc'
_space_group_name_H-M_alt 'C 1 2/c 1'
_atom_sites_solution_hydrogens difmap
_audit_creation_method SHELXL-2018/3
_cell_angle_alpha 90
_cell_angle_beta 107.653(3)
_cell_angle_gamma 90
_cell_formula_units_Z 8
_cell_length_a 21.2110(17)
_cell_length_b 3.7625(3)
_cell_length_c 13.9555(11)
_cell_measurement_reflns_used 9968
_cell_measurement_temperature 150(2)
_cell_measurement_theta_max 36.32
_cell_measurement_theta_min 2.88
_cell_volume 1061.29(15)
_computing_cell_refinement 'Bruker SAINT'
_computing_data_collection 'Bruker APEX2'
_computing_data_reduction 'Bruker SAINT'
_computing_molecular_graphics Mercury
_computing_structure_refinement 'SHELXL-2018/3 (Sheldrick, 2018)'
_computing_structure_solution 'SHELXT 2018/2 (Sheldrick, 2018)'
_diffrn_ambient_temperature 150(2)
_diffrn_measured_fraction_theta_full 0.997
_diffrn_measured_fraction_theta_max 0.992
_diffrn_measurement_device_type 'Bruker APEX-II CCD'
_diffrn_measurement_method '\f and \w scans'
_diffrn_radiation_type MoK\a
_diffrn_radiation_wavelength 0.71073
_diffrn_reflns_av_R_equivalents 0.0460
_diffrn_reflns_av_unetI/netI 0.0338
_diffrn_reflns_Laue_measured_fraction_full 0.997
_diffrn_reflns_Laue_measured_fraction_max 0.992
_diffrn_reflns_limit_h_max 26
_diffrn_reflns_limit_h_min -34
_diffrn_reflns_limit_k_max 6
_diffrn_reflns_limit_k_min -6
_diffrn_reflns_limit_l_max 22
_diffrn_reflns_limit_l_min -22
_diffrn_reflns_number 18364
_diffrn_reflns_point_group_measured_fraction_full 0.997
_diffrn_reflns_point_group_measured_fraction_max 0.992
_diffrn_reflns_theta_full 25.242
_diffrn_reflns_theta_max 35.905
_diffrn_reflns_theta_min 2.015
_exptl_absorpt_coefficient_mu 0.118
_exptl_absorpt_correction_T_max 0.7471
_exptl_absorpt_correction_T_min 0.7105
_exptl_absorpt_correction_type psi-scans
_exptl_crystal_colour colourless
_exptl_crystal_density_diffrn 1.541
_exptl_crystal_description Parallelepiped
_exptl_crystal_F_000 512
_exptl_crystal_size_max 0.300
_exptl_crystal_size_mid 0.200
_exptl_crystal_size_min 0.200
_refine_diff_density_max 0.695
_refine_diff_density_min -0.402
_refine_diff_density_rms 0.077
_refine_ls_extinction_method none
_refine_ls_goodness_of_fit_ref 1.095
_refine_ls_hydrogen_treatment refall
_refine_ls_matrix_type full
_refine_ls_number_parameters 107
_refine_ls_number_reflns 2478
_refine_ls_number_restraints 0
_refine_ls_restrained_S_all 1.095
_refine_ls_R_factor_all 0.0835
_refine_ls_R_factor_gt 0.0632
_refine_ls_shift/su_max 0.001
_refine_ls_shift/su_mean 0.000
_refine_ls_structure_factor_coef Fsqd
_refine_ls_weighting_details 'w=1/[\s^2^(Fo^2^)+(0.0755P)^2^+0.8518P] where P=(Fo^2^+2Fc^2^)/3'
_refine_ls_weighting_scheme calc
_refine_ls_wR_factor_gt 0.1481
_refine_ls_wR_factor_ref 0.1565
_reflns_Friedel_coverage 0.000
_reflns_number_gt 1932
_reflns_number_total 2478
_reflns_threshold_expression 'I > 2\s(I)'
_cod_data_source_file 20210526_ds_150k_0m_a.cif
_cod_data_source_block shelx
_cod_original_sg_symbol_H-M 'C 2/c'
_cod_database_code 1568592
_shelx_shelxl_version_number 2018/3
_shelx_space_group_comment
;
The symmetry employed for this shelxl refinement is uniquely defined
by the following loop, which should always be used as a source of
symmetry information in preference to the above space-group names.
They are only intended as comments.
;
_shelx_estimated_absorpt_t_min 0.965
_shelx_estimated_absorpt_t_max 0.977

loop_
_space_group_symop_operation_xyz
'x, y, z'
'-x, y, -z+1/2'
'x+1/2, y+1/2, z'
'-x+1/2, y+1/2, -z+1/2'
'-x, -y, -z'
'x, -y, z-1/2'
'-x+1/2, -y+1/2, -z'
'x+1/2, -y+1/2, z-1/2'

loop_
_atom_site_label
_atom_site_type_symbol
_atom_site_fract_x
_atom_site_fract_y
_atom_site_fract_z
_atom_site_U_iso_or_equiv
_atom_site_adp_type
_atom_site_occupancy
_atom_site_site_symmetry_order
_atom_site_calc_flag
_atom_site_refinement_flags_posn
_atom_site_refinement_flags_adp
_atom_site_refinement_flags_occupancy
_atom_site_disorder_assembly
_atom_site_disorder_group
O2 O 0.52172(5) 0.5977(3) 0.09054(7) 0.0226(2) Uani 1 1 d . . . . .
O1 O 0.62409(5) 0.4671(3) 0.08524(7) 0.0242(2) Uani 1 1 d . . . . .
N1 N 0.57019(5) 0.8517(3) 0.28053(7) 0.01430(19) Uani 1 1 d . . . . .
C3 C 0.68042(6) 0.7685(3) 0.27568(8) 0.0150(2) Uani 1 1 d . . . . .
C2 C 0.61263(5) 0.7412(3) 0.23152(8) 0.0134(2) Uani 1 1 d . . . . .
C1 C 0.58530(6) 0.5878(3) 0.12661(8) 0.0159(2) Uani 1 1 d . . . . .
C6 C 0.59360(6) 0.9899(3) 0.37328(9) 0.0175(2) Uani 1 1 d . . . . .
C4 C 0.70509(6) 0.9097(3) 0.37204(9) 0.0174(2) Uani 1 1 d . . . . .
C5 C 0.66090(6) 1.0227(3) 0.42156(9) 0.0184(2) Uani 1 1 d . . . . .
H5 H 0.6746(10) 1.120(6) 0.4879(14) 0.027(5) Uiso 1 1 d . . . . .
H3 H 0.7076(10) 0.702(5) 0.2380(14) 0.025(5) Uiso 1 1 d . . . . .
H4 H 0.7517(11) 0.927(6) 0.4023(15) 0.028(5) Uiso 1 1 d . . . . .
H6 H 0.5630(11) 1.059(6) 0.4034(17) 0.037(6) Uiso 1 1 d . . . . .
H2 H 0.514(2) 0.508(12) 0.033(3) 0.033(12) Uiso 0.54(3) 1 d . . P . .
H1 H 0.5284(18) 0.823(10) 0.256(3) 0.015(10) Uiso 0.46(3) 1 d . . P . .

loop_
_atom_site_aniso_label
_atom_site_aniso_U_11
_atom_site_aniso_U_22
_atom_site_aniso_U_33
_atom_site_aniso_U_23
_atom_site_aniso_U_13
_atom_site_aniso_U_12
O2 0.0128(4) 0.0372(6) 0.0159(4) -0.0063(4) 0.0016(3) -0.0003(4)
O1 0.0183(4) 0.0380(6) 0.0176(4) -0.0061(4) 0.0074(3) 0.0019(4)
N1 0.0103(4) 0.0190(4) 0.0137(4) -0.0002(3) 0.0037(3) 0.0001(3)
C3 0.0111(4) 0.0189(5) 0.0152(4) 0.0001(4) 0.0044(3) 0.0004(4)
C2 0.0115(4) 0.0153(4) 0.0135(4) 0.0017(3) 0.0041(3) 0.0003(3)
C1 0.0150(5) 0.0194(5) 0.0139(4) 0.0020(4) 0.0052(4) 0.0011(4)
C6 0.0190(5) 0.0193(5) 0.0167(4) -0.0041(4) 0.0092(4) -0.0026(4)
C4 0.0148(5) 0.0196(5) 0.0162(4) 0.0002(4) 0.0025(4) -0.0035(4)
C5 0.0215(5) 0.0192(5) 0.0150(4) -0.0029(4) 0.0062(4) -0.0053(4)

loop_
_atom_type_symbol
_atom_type_description
_atom_type_scat_dispersion_real
_atom_type_scat_dispersion_imag
_atom_type_scat_source
C C 0.0033 0.0016 'International Tables Vol C Tables 4.2.6.8 and 6.1.1.4'
H H 0.0000 0.0000 'International Tables Vol C Tables 4.2.6.8 and 6.1.1.4'
N N 0.0061 0.0033 'International Tables Vol C Tables 4.2.6.8 and 6.1.1.4'
O O 0.0106 0.0060 'International Tables Vol C Tables 4.2.6.8 and 6.1.1.4'

loop_
_geom_angle_atom_site_label_1
_geom_angle_atom_site_label_2
_geom_angle_atom_site_label_3
_geom_angle
_geom_angle_site_symmetry_1
_geom_angle_site_symmetry_3
_geom_angle_publ_flag
C6 N1 C2 119.93(10) . . ?
C2 C3 C4 119.56(11) . . ?
N1 C2 C3 120.86(10) . . ?
N1 C2 C1 119.20(10) . . ?
C3 C2 C1 119.94(10) . . ?
O1 C1 O2 126.76(11) . . ?
O1 C1 C2 118.75(10) . . ?
O2 C1 C2 114.49(10) . . ?
N1 C6 C5 121.89(11) . . ?
C5 C4 C3 118.99(11) . . ?
C6 C5 C4 118.77(10) . . ?

loop_
_geom_bond_atom_site_label_1
_geom_bond_atom_site_label_2
_geom_bond_distance
_geom_bond_site_symmetry_2
_geom_bond_publ_flag
O2 C1 1.2891(15) . ?
O1 C1 1.2265(15) . ?
N1 C6 1.3425(15) . ?
N1 C2 1.3507(15) . ?
C3 C2 1.3857(16) . ?
C3 C4 1.3920(16) . ?
C2 C1 1.5159(16) . ?
C6 C5 1.3869(17) . ?
C4 C5 1.3893(18) . ?

loop_
_geom_torsion_atom_site_label_1
_geom_torsion_atom_site_label_2
_geom_torsion_atom_site_label_3
_geom_torsion_atom_site_label_4
_geom_torsion
_geom_torsion_site_symmetry_1
_geom_torsion_site_symmetry_2
_geom_torsion_site_symmetry_3
_geom_torsion_site_symmetry_4
_geom_torsion_publ_flag
C6 N1 C2 C3 -0.04(17) . . . . ?
C6 N1 C2 C1 -179.66(11) . . . . ?
C4 C3 C2 N1 0.38(17) . . . . ?
C4 C3 C2 C1 180.00(11) . . . . ?
N1 C2 C1 O1 -175.35(11) . . . . ?
C3 C2 C1 O1 5.02(17) . . . . ?
N1 C2 C1 O2 4.13(16) . . . . ?
C3 C2 C1 O2 -175.50(11) . . . . ?
C2 N1 C6 C5 -0.22(18) . . . . ?
C2 C3 C4 C5 -0.45(18) . . . . ?
N1 C6 C5 C4 0.14(19) . . . . ?
C3 C4 C5 C6 0.20(18) . . . . ?
